data_7240645
loop_
_publ_author_name
'Urbanovsk\'y, Peter'
'Kotek, Jan'
'C\'isa\<rov\'a, Ivana'
'Hermann, Petr'

_publ_section_title
;
 Selective and clean synthesis of aminoalkyl-H-phosphinic acids from
 hypophosphorous acid by phospha-Mannich reaction
;
_journal_issue 36
_journal_name_full 'RSC Advances'
_journal_page_first 21329
_journal_page_last 21349
_journal_paper_doi 10.1039/D0RA03075A
_journal_volume 10
_journal_year 2020
_chemical_formula_moiety 'C4 H10 N O4 P'
_chemical_formula_sum 'C4 H10 N O4 P'
_chemical_formula_weight 167.10
_space_group_crystal_system orthorhombic
_space_group_IT_number 19
_space_group_name_Hall 'P 2ac 2ab'
_space_group_name_H-M_alt 'P 21 21 21'
_atom_sites_solution_hydrogens mixed
_atom_sites_solution_primary direct
_atom_sites_solution_secondary difmap
_audit_creation_method SHELXL-2014/7
_audit_update_record
;
2020-02-19 deposited with the CCDC.	2020-05-15 downloaded from the CCDC.
;
_cell_angle_alpha 90
_cell_angle_beta 90
_cell_angle_gamma 90
_cell_formula_units_Z 4
_cell_length_a 7.9050(4)
_cell_length_b 7.9314(4)
_cell_length_c 11.8753(5)
_cell_measurement_reflns_used 5034
_cell_measurement_temperature 150(2)
_cell_measurement_theta_max 27.4874
_cell_measurement_theta_min 3.0886
_cell_volume 744.55(6)
_computing_cell_refinement 'SAINT V8.37A (Bruker AXS Inc., 2015)'
_computing_data_collection 'Bruker Instrument Service V6.2.6'
_computing_data_reduction 'SAINT V8.37A (Bruker AXS Inc., 2015)'
_computing_structure_refinement 'SHELXL 2014/7 (Sheldrick, 2014)'
_computing_structure_solution 'SHELXT 2014/5 (Sheldrick, 2014)'
_diffrn_ambient_temperature 150(2)
_diffrn_detector_area_resol_mean 8.3333
_diffrn_measured_fraction_theta_full 1.000
_diffrn_measured_fraction_theta_max 1.000
_diffrn_measurement_device_type 'Bruker APEX-II CCD'
_diffrn_measurement_method '\f and \w scans'
_diffrn_radiation_monochromator graphite
_diffrn_radiation_source 'fine-focus sealed tube'
_diffrn_radiation_type MoK\a
_diffrn_radiation_wavelength 0.71073
_diffrn_reflns_av_R_equivalents 0.0169
_diffrn_reflns_av_unetI/netI 0.0146
_diffrn_reflns_Laue_measured_fraction_full 1.000
_diffrn_reflns_Laue_measured_fraction_max 1.000
_diffrn_reflns_limit_h_max 10
_diffrn_reflns_limit_h_min -10
_diffrn_reflns_limit_k_max 10
_diffrn_reflns_limit_k_min -10
_diffrn_reflns_limit_l_max 15
_diffrn_reflns_limit_l_min -12
_diffrn_reflns_number 6172
_diffrn_reflns_point_group_measured_fraction_full 1.000
_diffrn_reflns_point_group_measured_fraction_max 0.999
_diffrn_reflns_theta_full 25.242
_diffrn_reflns_theta_max 27.494
_diffrn_reflns_theta_min 3.089
_exptl_absorpt_coefficient_mu 0.329
_exptl_absorpt_correction_T_max 0.93
_exptl_absorpt_correction_T_min 0.86
_exptl_absorpt_correction_type multi-scan
_exptl_absorpt_process_details
;
SADABS-2014/5 - Bruker AXS area detector scaling and absorption correction
;
_exptl_crystal_colour colourless
_exptl_crystal_density_diffrn 1.491
_exptl_crystal_description prism
_exptl_crystal_F_000 352
_exptl_crystal_size_max 0.490
_exptl_crystal_size_mid 0.266
_exptl_crystal_size_min 0.222
_refine_diff_density_max 0.251
_refine_diff_density_min -0.240
_refine_diff_density_rms 0.045
_refine_ls_abs_structure_details
;
 Flack x determined using 686 quotients [(I+)-(I-)]/[(I+)+(I-)]
 (Parsons, Flack and Wagner, Acta Cryst. B69 (2013) 249-259).
;
_refine_ls_abs_structure_Flack 0.01(2)
_refine_ls_extinction_method none
_refine_ls_goodness_of_fit_ref 1.090
_refine_ls_hydrogen_treatment mixed
_refine_ls_matrix_type full
_refine_ls_number_parameters 104
_refine_ls_number_reflns 1717
_refine_ls_number_restraints 0
_refine_ls_restrained_S_all 1.090
_refine_ls_R_factor_all 0.0200
_refine_ls_R_factor_gt 0.0197
_refine_ls_shift/su_max 0.001
_refine_ls_shift/su_mean 0.000
_refine_ls_structure_factor_coef Fsqd
_refine_ls_weighting_details 'w=1/[\s^2^(Fo^2^)+(0.0349P)^2^+0.1061P] where P=(Fo^2^+2Fc^2^)/3'
_refine_ls_weighting_scheme calc
_refine_ls_wR_factor_gt 0.0552
_refine_ls_wR_factor_ref 0.0554
_reflns_Friedel_coverage 0.687
_reflns_Friedel_fraction_full 1.000
_reflns_Friedel_fraction_max 0.997
_reflns_number_gt 1690
_reflns_number_total 1717
_reflns_threshold_expression 'I > 2\s(I)'
_cod_data_source_file d0ra03075a3.cif
_cod_data_source_block sp1004
_cod_depositor_comments
;
The following automatic conversions were performed:

data item '_exptl_absorpt_correction_type' value 'Multi-Scan' was
changed to 'multi-scan' in accordance with the
/home/data/users/saulius/crontab/automatic-downloads/rss-feeds/RSC/lib/dictionaries/cif_core.dic
dictionary named 'cif_core.dic' version 2.4.2 last updated on
2011-04-26.

Automatic conversion script
Id: cif_fix_values 7556 2019-12-06 15:28:31Z antanas 

 Adding full bibliography for 7240636--7240653.cif.
;
_cod_database_code 7240645
_shelx_shelxl_version_number 2014/7
_shelx_space_group_comment
;
The symmetry employed for this shelxl refinement is uniquely defined
by the following loop, which should always be used as a source of
symmetry information in preference to the above space-group names.
They are only intended as comments.
;
_shelx_estimated_absorpt_t_min 0.856
_shelx_estimated_absorpt_t_max 0.931

loop_
_space_group_symop_operation_xyz
'x, y, z'
'-x+1/2, -y, z+1/2'
'-x, y+1/2, -z+1/2'
'x+1/2, -y+1/2, -z'

loop_
_atom_site_label
_atom_site_type_symbol
_atom_site_fract_x
_atom_site_fract_y
_atom_site_fract_z
_atom_site_U_iso_or_equiv
_atom_site_adp_type
_atom_site_occupancy
_atom_site_site_symmetry_order
_atom_site_calc_flag
_atom_site_refinement_flags_posn
_atom_site_refinement_flags_adp
_atom_site_refinement_flags_occupancy
_atom_site_disorder_assembly
_atom_site_disorder_group
P1 P 0.56520(4) 0.30931(5) 0.32648(3) 0.01331(11) Uani 1 1 d . . . . .
H1P H 0.585(2) 0.391(2) 0.2326(16) 0.017(5) Uiso 1 1 d . . . . .
O11 O 0.62008(14) 0.12952(13) 0.31072(9) 0.0163(2) Uani 1 1 d . . . . .
O12 O 0.64469(15) 0.40501(15) 0.42243(11) 0.0230(3) Uani 1 1 d . . . . .
C2 C 0.33602(18) 0.2957(2) 0.34622(12) 0.0141(3) Uani 1 1 d . . . . .
H21 H 0.2880 0.2333 0.2815 0.017 Uiso 1 1 calc R U . . .
H22 H 0.3142 0.2275 0.4145 0.017 Uiso 1 1 calc R U . . .
N3 N 0.24112(16) 0.45941(17) 0.35768(11) 0.0124(3) Uani 1 1 d . . . . .
H31 H 0.278(2) 0.525(3) 0.3014(17) 0.017(5) Uiso 1 1 d . . . . .
C4 C 0.2735(2) 0.5415(2) 0.46862(13) 0.0146(3) Uani 1 1 d . . . . .
H41 H 0.3962 0.5387 0.4850 0.017 Uiso 1 1 calc R U . . .
H42 H 0.2145 0.4777 0.5286 0.017 Uiso 1 1 calc R U . . .
C5 C 0.21274(18) 0.7225(2) 0.46930(13) 0.0149(3) Uani 1 1 d . . . . .
O51 O 0.23428(17) 0.79107(18) 0.56908(10) 0.0258(3) Uani 1 1 d . . . . .
H511 H 0.201(4) 0.894(4) 0.565(2) 0.052(8) Uiso 1 1 d . . . . .
O52 O 0.15458(16) 0.79354(16) 0.38817(10) 0.0247(3) Uani 1 1 d . . . . .
C6 C 0.0562(2) 0.4270(2) 0.33981(15) 0.0240(4) Uani 1 1 d . . . . .
H61 H -0.0069 0.5324 0.3494 0.029 Uiso 1 1 calc R U . . .
H62 H 0.0164 0.3439 0.3949 0.029 Uiso 1 1 calc R U . . .
H63 H 0.0381 0.3835 0.2635 0.029 Uiso 1 1 calc R U . . .

loop_
_atom_site_aniso_label
_atom_site_aniso_U_11
_atom_site_aniso_U_22
_atom_site_aniso_U_33
_atom_site_aniso_U_23
_atom_site_aniso_U_13
_atom_site_aniso_U_12
P1 0.01439(18) 0.00951(18) 0.01603(18) -0.00025(15) 0.00120(14) 0.00106(14)
O11 0.0216(5) 0.0119(5) 0.0154(5) -0.0012(4) 0.0007(4) 0.0034(4)
O12 0.0185(5) 0.0179(6) 0.0327(7) -0.0101(5) -0.0041(5) 0.0005(5)
C2 0.0157(6) 0.0107(6) 0.0158(7) -0.0015(6) 0.0000(5) -0.0004(6)
N3 0.0125(6) 0.0126(6) 0.0120(6) -0.0008(5) -0.0003(5) -0.0001(5)
C4 0.0178(7) 0.0142(7) 0.0117(7) -0.0011(5) 0.0005(6) 0.0017(6)
C5 0.0131(6) 0.0156(8) 0.0160(7) -0.0020(6) 0.0020(6) 0.0004(6)
O51 0.0366(7) 0.0207(7) 0.0201(6) -0.0086(5) -0.0057(5) 0.0086(6)
O52 0.0344(7) 0.0199(6) 0.0199(6) -0.0006(5) -0.0029(5) 0.0101(6)
C6 0.0122(6) 0.0265(8) 0.0333(9) -0.0076(7) -0.0035(7) -0.0006(6)

loop_
_atom_type_symbol
_atom_type_description
_atom_type_scat_dispersion_real
_atom_type_scat_dispersion_imag
_atom_type_scat_source
C C 0.0033 0.0016 'International Tables Vol C Tables 4.2.6.8 and 6.1.1.4'
H H 0.0000 0.0000 'International Tables Vol C Tables 4.2.6.8 and 6.1.1.4'
N N 0.0061 0.0033 'International Tables Vol C Tables 4.2.6.8 and 6.1.1.4'
O O 0.0106 0.0060 'International Tables Vol C Tables 4.2.6.8 and 6.1.1.4'
P P 0.1023 0.0942 'International Tables Vol C Tables 4.2.6.8 and 6.1.1.4'

loop_
_geom_angle_atom_site_label_1
_geom_angle_atom_site_label_2
_geom_angle_atom_site_label_3
_geom_angle
_geom_angle_site_symmetry_1
_geom_angle_site_symmetry_3
_geom_angle_publ_flag
O11 P1 O12 116.87(7) . . ?
O11 P1 C2 104.23(7) . . ?
O12 P1 C2 110.23(7) . . ?
O11 P1 H1P 109.4(9) . . ?
O12 P1 H1P 110.4(8) . . ?
C2 P1 H1P 104.9(8) . . ?
N3 C2 P1 116.98(10) . . ?
N3 C2 H21 108.1 . . ?
P1 C2 H21 108.1 . . ?
N3 C2 H22 108.1 . . ?
P1 C2 H22 108.1 . . ?
H21 C2 H22 107.3 . . ?
C4 N3 C6 111.52(12) . . ?
C4 N3 C2 111.77(11) . . ?
C6 N3 C2 108.97(12) . . ?
C4 N3 H31 110.5(13) . . ?
C6 N3 H31 108.0(12) . . ?
C2 N3 H31 105.9(13) . . ?
N3 C4 C5 111.37(12) . . ?
N3 C4 H41 109.4 . . ?
C5 C4 H41 109.4 . . ?
N3 C4 H42 109.4 . . ?
C5 C4 H42 109.4 . . ?
H41 C4 H42 108.0 . . ?
O52 C5 O51 125.16(15) . . ?
O52 C5 C4 123.99(14) . . ?
O51 C5 C4 110.85(13) . . ?
C5 O51 H511 108(2) . . ?
N3 C6 H61 109.5 . . ?
N3 C6 H62 109.5 . . ?
H61 C6 H62 109.5 . . ?
N3 C6 H63 109.5 . . ?
H61 C6 H63 109.5 . . ?
H62 C6 H63 109.5 . . ?

loop_
_geom_bond_atom_site_label_1
_geom_bond_atom_site_label_2
_geom_bond_distance
_geom_bond_site_symmetry_2
_geom_bond_publ_flag
P1 O11 1.5022(11) . ?
P1 O12 1.5065(13) . ?
P1 C2 1.8299(15) . ?
P1 H1P 1.298(19) . ?
C2 N3 1.5060(19) . ?
C2 H21 0.9900 . ?
C2 H22 0.9900 . ?
N3 C4 1.4917(18) . ?
N3 C6 1.500(2) . ?
N3 H31 0.89(2) . ?
C4 C5 1.514(2) . ?
C4 H41 0.9900 . ?
C4 H42 0.9900 . ?
C5 O52 1.2070(19) . ?
C5 O51 1.3147(19) . ?
O51 H511 0.86(3) . ?
C6 H61 0.9800 . ?
C6 H62 0.9800 . ?
C6 H63 0.9800 . ?
